data_7062287
loop_
_publ_author_name
'Leitner, Zden\<ek'
'C\'isa\<rov\'a, Ivana'
'\<St\<epni\<cka, Petr'

_publ_section_title
;
 Synthesis and characterisation of group 11 metal complexes with a
 guanidine-tagged triphenylphosphine and evaluation of the isolated Au(i)
 complexes in gold-mediated organic reactions
;
_journal_issue 12
_journal_name_full 'New Journal of Chemistry'
_journal_page_first 5930
_journal_page_last 5938
_journal_paper_doi 10.1039/D3NJ00451A
_journal_volume 47
_journal_year 2023
_chemical_formula_moiety 'C25 H30 Au Cl N3 P, F6 Sb, 0.5(C2 H4 Cl2)'
_chemical_formula_sum 'C26 H32 Au Cl2 F6 N3 P Sb'
_chemical_formula_weight 921.13
_space_group_crystal_system triclinic
_space_group_IT_number 2
_space_group_name_Hall '-P 1'
_space_group_name_H-M_alt 'P -1'
_atom_sites_solution_hydrogens mixed
_atom_sites_solution_primary direct
_atom_sites_solution_secondary difmap
_audit_creation_method SHELXL-2017/1
_audit_update_record
;
2023-01-23 deposited with the CCDC.	2023-02-16 downloaded from the CCDC.
;
_cell_angle_alpha 75.1000(10)
_cell_angle_beta 86.1980(10)
_cell_angle_gamma 85.1970(10)
_cell_formula_units_Z 2
_cell_length_a 9.8737(3)
_cell_length_b 11.1820(3)
_cell_length_c 15.0194(5)
_cell_measurement_reflns_used 9913
_cell_measurement_temperature 120(2)
_cell_measurement_theta_max 27.48
_cell_measurement_theta_min 2.62
_cell_volume 1595.15(8)
_computing_cell_refinement 'SAINT V8.40B (Bruker AXS LLC, 2019)'
_computing_data_collection 'Bruker Instrument Service vV6.2.16'
_computing_data_reduction 'SAINT V8.40B (Bruker AXS LLC, 2019)'
_computing_molecular_graphics 'PLATON (Spek, 2017)'
_computing_publication_material 'PLATON (Spek, 2017)'
_computing_structure_refinement 'SHELXL-2017 (Sheldrick, 2017)'
_computing_structure_solution 'SHELXT 2018 (Sheldrick, 2018)'
_diffrn_ambient_temperature 120(2)
_diffrn_measured_fraction_theta_full 0.999
_diffrn_measured_fraction_theta_max 0.993
_diffrn_measurement_device_type 'Bruker D8 VENTURE Kappa Duo'
_diffrn_measurement_method '\f and \w scans'
_diffrn_radiation_monochromator 'Quazar Mo multilayer optic'
_diffrn_radiation_source 'I\mS micro-focus sealed tube'
_diffrn_radiation_type MoK\a
_diffrn_radiation_wavelength 0.71073
_diffrn_reflns_av_R_equivalents 0.0190
_diffrn_reflns_av_unetI/netI 0.0158
_diffrn_reflns_Laue_measured_fraction_full 0.999
_diffrn_reflns_Laue_measured_fraction_max 0.993
_diffrn_reflns_limit_h_max 11
_diffrn_reflns_limit_h_min -12
_diffrn_reflns_limit_k_max 14
_diffrn_reflns_limit_k_min -14
_diffrn_reflns_limit_l_max 19
_diffrn_reflns_limit_l_min -19
_diffrn_reflns_number 32034
_diffrn_reflns_point_group_measured_fraction_full 0.999
_diffrn_reflns_point_group_measured_fraction_max 0.993
_diffrn_reflns_theta_full 25.242
_diffrn_reflns_theta_max 27.507
_diffrn_reflns_theta_min 2.049
_exptl_absorpt_coefficient_mu 5.714
_exptl_absorpt_correction_T_max 0.77
_exptl_absorpt_correction_T_min 0.58
_exptl_absorpt_correction_type multi-scan
_exptl_absorpt_process_details
;
Krause, L., Herbst-Irmer, R., Sheldrick, G. M., Stalke, D. (2015).
J. Appl. Cryst. 48, 3-10.
;
_exptl_crystal_colour colourless
_exptl_crystal_density_diffrn 1.918
_exptl_crystal_description needle
_exptl_crystal_F_000 884
_exptl_crystal_size_max 0.19
_exptl_crystal_size_mid 0.13
_exptl_crystal_size_min 0.05
_refine_diff_density_max 1.661
_refine_diff_density_min -1.768
_refine_diff_density_rms 0.094
_refine_ls_extinction_method none
_refine_ls_goodness_of_fit_ref 1.039
_refine_ls_hydrogen_treatment constr
_refine_ls_matrix_type full
_refine_ls_number_parameters 410
_refine_ls_number_reflns 7286
_refine_ls_number_restraints 36
_refine_ls_restrained_S_all 1.043
_refine_ls_R_factor_all 0.0242
_refine_ls_R_factor_gt 0.0227
_refine_ls_shift/su_max 0.005
_refine_ls_shift/su_mean 0.000
_refine_ls_structure_factor_coef Fsqd
_refine_ls_weighting_details 'w=1/[\s^2^(Fo^2^)+(0.0140P)^2^+4.8734P] where P=(Fo^2^+2Fc^2^)/3'
_refine_ls_weighting_scheme calc
_refine_ls_wR_factor_gt 0.0510
_refine_ls_wR_factor_ref 0.0519
_reflns_Friedel_coverage 0.000
_reflns_number_gt 6966
_reflns_number_total 7286
_reflns_threshold_expression 'I > 2\s(I)'
_cod_data_source_file d3nj00451a2.cif
_cod_data_source_block zl184_sq
_cod_depositor_comments 'Adding full bibliography for 7062284--7062291.cif.'
_cod_database_code 7062287
_shelx_shelxl_version_number 2017/1
_shelx_space_group_comment
;
The symmetry employed for this shelxl refinement is uniquely defined
by the following loop, which should always be used as a source of
symmetry information in preference to the above space-group names.
They are only intended as comments.
;
_shelx_estimated_absorpt_t_min 0.410
_shelx_estimated_absorpt_t_max 0.763

loop_
_space_group_symop_operation_xyz
'x, y, z'
'-x, -y, -z'

loop_
_atom_site_label
_atom_site_type_symbol
_atom_site_fract_x
_atom_site_fract_y
_atom_site_fract_z
_atom_site_U_iso_or_equiv
_atom_site_adp_type
_atom_site_occupancy
_atom_site_site_symmetry_order
_atom_site_calc_flag
_atom_site_refinement_flags_posn
_atom_site_refinement_flags_adp
_atom_site_refinement_flags_occupancy
_atom_site_disorder_assembly
_atom_site_disorder_group
Au1 Au 0.78449(2) 0.52536(2) 1.00129(2) 0.02486(4) Uani 1 1 d . . . . .
P1 P 0.65798(8) 0.70356(7) 0.98494(6) 0.02182(15) Uani 1 1 d . . . . .
Cl1 Cl 0.90634(8) 0.33693(7) 1.02124(7) 0.03502(19) Uani 1 1 d . . . . .
N1 N 0.8681(3) 0.7855(3) 0.83051(18) 0.0265(5) Uani 1 1 d . . . . .
H1N H 0.914742 0.725542 0.850269 0.032 Uiso 1 1 d R U . . .
C1 C 0.8462(3) 0.8149(3) 0.7391(2) 0.0287(7) Uani 1 1 d . . . . .
C2 C 0.8413(3) 0.8717(3) 0.8867(2) 0.0219(6) Uani 1 1 d . . . . .
C3 C 0.7502(3) 0.8433(3) 0.9635(2) 0.0202(5) Uani 1 1 d . . . . .
C4 C 0.7314(3) 0.9262(3) 1.0194(2) 0.0250(6) Uani 1 1 d . . . . .
H4 H 0.670641 0.908808 1.072139 0.030 Uiso 1 1 calc R U . . .
C5 C 0.8007(3) 1.0338(3) 0.9987(2) 0.0286(7) Uani 1 1 d . . . . .
H5 H 0.786851 1.089376 1.037296 0.034 Uiso 1 1 calc R U . . .
C6 C 0.8892(3) 1.0605(3) 0.9227(2) 0.0301(7) Uani 1 1 d . . . . .
H6 H 0.935247 1.134849 0.908418 0.036 Uiso 1 1 calc R U . . .
C7 C 0.9109(3) 0.9786(3) 0.8668(2) 0.0282(7) Uani 1 1 d . . . . .
H7 H 0.973468 0.995847 0.815049 0.034 Uiso 1 1 calc R U . . .
C8 C 0.5527(3) 0.7000(3) 1.0889(2) 0.0273(6) Uani 1 1 d . . . . .
C9 C 0.4110(3) 0.7041(3) 1.0883(3) 0.0332(8) Uani 1 1 d . . . . .
H9 H 0.367696 0.712738 1.032177 0.040 Uiso 1 1 calc R U . . .
C10 C 0.3340(4) 0.6956(4) 1.1698(3) 0.0473(10) Uani 1 1 d . . . . .
H10 H 0.237716 0.696703 1.169574 0.057 Uiso 1 1 calc R U . . .
C11 C 0.3949(5) 0.6857(5) 1.2505(3) 0.0595(13) Uani 1 1 d . . . . .
H11 H 0.341010 0.681423 1.305903 0.071 Uiso 1 1 calc R U . . .
C12 C 0.5360(5) 0.6818(5) 1.2517(3) 0.0570(12) Uani 1 1 d . . . . .
H12 H 0.578294 0.675452 1.307887 0.068 Uiso 1 1 calc R U . . .
C13 C 0.6147(4) 0.6872(4) 1.1717(3) 0.0398(8) Uani 1 1 d . . . . .
H13 H 0.711105 0.682237 1.173053 0.048 Uiso 1 1 calc R U . . .
C14 C 0.5412(3) 0.7392(3) 0.8922(2) 0.0276(6) Uani 1 1 d . . . . .
C15 C 0.4797(3) 0.8592(3) 0.8636(3) 0.0314(7) Uani 1 1 d . . . . .
H15 H 0.504428 0.922603 0.889781 0.038 Uiso 1 1 calc R U . . .
C16 C 0.3829(4) 0.8861(4) 0.7972(3) 0.0420(9) Uani 1 1 d . . . . .
H16 H 0.341046 0.967575 0.777866 0.050 Uiso 1 1 calc R U . . .
C17 C 0.3479(5) 0.7929(4) 0.7593(3) 0.0549(12) Uani 1 1 d . . . . .
H17 H 0.281816 0.810897 0.713678 0.066 Uiso 1 1 calc R U . . .
C18 C 0.4081(5) 0.6743(4) 0.7872(4) 0.0589(13) Uani 1 1 d . . . . .
H18 H 0.382803 0.611083 0.761081 0.071 Uiso 1 1 calc R U . . .
C19 C 0.5055(4) 0.6469(3) 0.8533(3) 0.0412(9) Uani 1 1 d . . . . .
H19 H 0.547551 0.565415 0.871858 0.049 Uiso 1 1 calc R U . . .
N2 N 0.9151(7) 0.7451(10) 0.6889(7) 0.0252(15) Uani 0.686(7) 1 d . . P A 1
H2N H 0.896708 0.761852 0.630220 0.030 Uiso 0.686(7) 1 calc R U P A 1
C20 C 1.0194(6) 0.6423(5) 0.7216(3) 0.0262(11) Uani 0.686(7) 1 d . . P A 1
H20 H 1.070450 0.662488 0.770556 0.031 Uiso 0.686(7) 1 calc R U P A 1
C21 C 1.1189(5) 0.6354(5) 0.6402(4) 0.0335(12) Uani 0.686(7) 1 d . . P A 1
H21A H 1.192579 0.571960 0.661185 0.050 Uiso 0.686(7) 1 calc R U P A 1
H21B H 1.156990 0.716030 0.615191 0.050 Uiso 0.686(7) 1 calc R U P A 1
H21C H 1.070795 0.613632 0.592154 0.050 Uiso 0.686(7) 1 calc R U P A 1
C22 C 0.9551(7) 0.5208(5) 0.7623(4) 0.0461(16) Uani 0.686(7) 1 d . . P A 1
H22A H 1.026238 0.455337 0.784503 0.069 Uiso 0.686(7) 1 calc R U P A 1
H22B H 0.905423 0.499183 0.714867 0.069 Uiso 0.686(7) 1 calc R U P A 1
H22C H 0.891904 0.529199 0.813799 0.069 Uiso 0.686(7) 1 calc R U P A 1
N2A N 0.8682(15) 0.737(2) 0.6868(16) 0.027(3) Uani 0.314(7) 1 d . . P A 2
H2NA H 0.857224 0.763967 0.627125 0.032 Uiso 0.314(7) 1 calc R U P A 2
C20A C 0.9104(11) 0.6084(10) 0.7262(7) 0.029(3) Uani 0.314(7) 1 d . . P A 2
H20A H 0.867650 0.582208 0.789760 0.035 Uiso 0.314(7) 1 calc R U P A 2
C21A C 0.8556(14) 0.5329(11) 0.6661(8) 0.039(3) Uani 0.314(7) 1 d . . P A 2
H21D H 0.899265 0.555593 0.604145 0.059 Uiso 0.314(7) 1 calc R U P A 2
H21E H 0.756983 0.550624 0.662129 0.059 Uiso 0.314(7) 1 calc R U P A 2
H21F H 0.875561 0.444251 0.693738 0.059 Uiso 0.314(7) 1 calc R U P A 2
C22A C 1.0622(15) 0.5880(18) 0.7320(13) 0.053(5) Uani 0.314(7) 1 d . . P A 2
H22D H 1.086393 0.500570 0.761460 0.080 Uiso 0.314(7) 1 calc R U P A 2
H22E H 1.094088 0.640198 0.768537 0.080 Uiso 0.314(7) 1 calc R U P A 2
H22F H 1.105164 0.609746 0.669757 0.080 Uiso 0.314(7) 1 calc R U P A 2
N3 N 0.7546(7) 0.8999(6) 0.7073(5) 0.0278(11) Uani 0.553(7) 1 d . U P A 1
H3N H 0.699843 0.927180 0.747520 0.033 Uiso 0.553(7) 1 calc R U P . .
C23 C 0.7319(4) 0.9583(4) 0.6053(3) 0.0438(9) Uani 1 1 d . . . . .
C24 C 0.6715(9) 1.0937(7) 0.5943(5) 0.050(2) Uani 0.553(7) 1 d . U P A 1
H24A H 0.652166 1.131097 0.529510 0.075 Uiso 0.553(7) 1 calc R U P A 1
H24B H 0.737134 1.141740 0.613931 0.075 Uiso 0.553(7) 1 calc R U P A 1
H24C H 0.587128 1.093732 0.632513 0.075 Uiso 0.553(7) 1 calc R U P A 1
C25 C 0.6291(8) 0.8830(8) 0.5852(5) 0.0450(19) Uani 0.553(7) 1 d . U P A 1
H25A H 0.615950 0.905233 0.518666 0.068 Uiso 0.553(7) 1 calc R U P A 1
H25B H 0.542917 0.898327 0.618043 0.068 Uiso 0.553(7) 1 calc R U P A 1
H25C H 0.659579 0.794938 0.605341 0.068 Uiso 0.553(7) 1 calc R U P A 1
N3A N 0.7838(9) 0.9321(8) 0.6981(7) 0.0278(11) Uani 0.447(7) 1 d . U P A 2
H3A H 0.775763 0.990274 0.728337 0.033 Uiso 0.447(7) 1 calc R U P A 2
C24A C 0.8332(9) 1.0262(8) 0.5435(6) 0.041(2) Uani 0.447(7) 1 d . U P A 2
H24D H 0.807954 1.038201 0.479631 0.061 Uiso 0.447(7) 1 calc R U P A 2
H24E H 0.921804 0.979370 0.552426 0.061 Uiso 0.447(7) 1 calc R U P A 2
H24F H 0.838631 1.107145 0.556472 0.061 Uiso 0.447(7) 1 calc R U P A 2
C25A C 0.5792(16) 1.0008(16) 0.5974(11) 0.089(5) Uani 0.447(7) 1 d . U P A 2
H25D H 0.555118 1.018053 0.532884 0.134 Uiso 0.447(7) 1 calc R U P A 2
H25E H 0.560789 1.076186 0.619326 0.134 Uiso 0.447(7) 1 calc R U P A 2
H25F H 0.524741 0.935133 0.635126 0.134 Uiso 0.447(7) 1 calc R U P A 2
Sb1 Sb 0.87972(3) 0.80165(2) 0.36028(2) 0.03434(6) Uani 1 1 d . . . B 2
F1 F 0.9171(5) 0.9676(3) 0.3414(2) 0.1030(15) Uani 1 1 d . . . B 2
F2 F 0.8500(3) 0.8335(3) 0.23438(15) 0.0608(7) Uani 1 1 d . . . B 2
F3 F 1.0605(3) 0.7609(4) 0.3370(2) 0.0766(10) Uani 1 1 d . . . B 2
F4 F 0.9078(3) 0.7726(2) 0.48656(15) 0.0580(7) Uani 1 1 d . . . B 2
F5 F 0.6964(4) 0.8472(4) 0.3814(2) 0.0934(12) Uani 1 1 d . . . B 2
F6 F 0.8346(3) 0.6395(2) 0.37794(19) 0.0568(7) Uani 1 1 d . . . B 2

loop_
_atom_site_aniso_label
_atom_site_aniso_U_11
_atom_site_aniso_U_22
_atom_site_aniso_U_33
_atom_site_aniso_U_23
_atom_site_aniso_U_13
_atom_site_aniso_U_12
Au1 0.02304(6) 0.01578(6) 0.03661(7) -0.00691(4) -0.01122(5) 0.00247(4)
P1 0.0193(3) 0.0160(3) 0.0303(4) -0.0056(3) -0.0063(3) 0.0011(3)
Cl1 0.0285(4) 0.0183(3) 0.0605(5) -0.0117(3) -0.0202(4) 0.0055(3)
N1 0.0271(13) 0.0278(13) 0.0256(13) -0.0108(11) -0.0046(10) 0.0074(10)
C1 0.0251(15) 0.0349(17) 0.0266(16) -0.0090(13) -0.0010(12) -0.0007(13)
C2 0.0207(13) 0.0204(13) 0.0242(15) -0.0054(11) -0.0064(11) 0.0043(11)
C3 0.0183(13) 0.0173(12) 0.0256(15) -0.0060(11) -0.0059(11) 0.0013(10)
C4 0.0252(15) 0.0226(14) 0.0288(16) -0.0101(12) -0.0044(12) 0.0033(11)
C5 0.0314(16) 0.0205(14) 0.0379(18) -0.0136(13) -0.0125(14) 0.0042(12)
C6 0.0288(16) 0.0171(14) 0.0431(19) -0.0029(13) -0.0127(14) -0.0011(12)
C7 0.0250(15) 0.0260(15) 0.0293(16) 0.0006(13) -0.0020(12) -0.0001(12)
C8 0.0220(14) 0.0214(14) 0.0348(17) -0.0011(12) -0.0011(12) -0.0004(11)
C9 0.0224(15) 0.0242(15) 0.046(2) 0.0048(14) -0.0047(14) 0.0005(12)
C10 0.0248(17) 0.043(2) 0.059(3) 0.0105(19) 0.0044(17) 0.0031(15)
C11 0.041(2) 0.077(3) 0.046(3) 0.002(2) 0.0140(19) 0.008(2)
C12 0.044(2) 0.085(3) 0.036(2) -0.006(2) 0.0013(18) 0.000(2)
C13 0.0257(17) 0.053(2) 0.0361(19) -0.0028(17) -0.0024(14) -0.0013(16)
C14 0.0237(15) 0.0236(15) 0.0339(17) -0.0018(13) -0.0097(13) -0.0032(12)
C15 0.0254(15) 0.0263(16) 0.0406(19) -0.0036(14) -0.0088(14) 0.0003(12)
C16 0.0311(18) 0.0359(19) 0.051(2) 0.0069(17) -0.0163(16) 0.0001(15)
C17 0.048(2) 0.052(2) 0.059(3) 0.008(2) -0.033(2) -0.016(2)
C18 0.069(3) 0.041(2) 0.069(3) -0.005(2) -0.041(3) -0.018(2)
C19 0.048(2) 0.0258(17) 0.051(2) -0.0043(16) -0.0243(18) -0.0072(15)
N2 0.027(4) 0.031(3) 0.017(2) -0.0069(19) 0.001(3) 0.000(3)
C20 0.027(3) 0.028(3) 0.024(2) -0.009(2) 0.001(2) 0.002(2)
C21 0.029(2) 0.040(3) 0.032(3) -0.014(2) 0.003(2) 0.004(2)
C22 0.066(4) 0.032(3) 0.038(3) -0.010(2) 0.018(3) -0.005(3)
N2A 0.029(9) 0.027(5) 0.025(5) -0.008(4) -0.001(8) -0.005(8)
C20A 0.039(6) 0.026(6) 0.024(5) -0.011(4) 0.004(4) -0.001(4)
C21A 0.054(8) 0.033(6) 0.037(6) -0.019(5) 0.002(5) -0.012(5)
C22A 0.037(8) 0.057(10) 0.081(12) -0.050(9) -0.011(7) 0.016(7)
N3 0.027(2) 0.029(2) 0.0253(15) -0.0045(16) -0.0028(15) 0.0027(16)
C23 0.0352(19) 0.068(3) 0.0240(17) -0.0072(17) -0.0088(14) 0.0131(18)
C24 0.077(4) 0.035(3) 0.036(3) -0.007(3) -0.027(3) 0.016(3)
C25 0.044(3) 0.056(4) 0.036(3) -0.014(3) -0.005(3) -0.003(3)
N3A 0.027(2) 0.029(2) 0.0253(15) -0.0045(16) -0.0028(15) 0.0027(16)
C24A 0.045(4) 0.034(4) 0.048(4) -0.013(3) -0.021(3) -0.004(3)
C25A 0.084(6) 0.097(7) 0.080(6) -0.014(5) -0.006(5) 0.008(5)
Sb1 0.05049(14) 0.03261(12) 0.02130(11) -0.00928(9) 0.00535(9) -0.00853(10)
F1 0.232(5) 0.0448(16) 0.0393(15) -0.0125(13) 0.003(2) -0.054(2)
F2 0.085(2) 0.0792(19) 0.0232(11) -0.0133(11) 0.0021(11) -0.0371(16)
F3 0.0377(14) 0.134(3) 0.0703(19) -0.045(2) 0.0076(13) -0.0180(16)
F4 0.094(2) 0.0581(15) 0.0212(11) -0.0086(10) -0.0066(12) -0.0013(14)
F5 0.084(2) 0.112(3) 0.0622(19) -0.0056(18) 0.0123(17) 0.056(2)
F6 0.0728(18) 0.0333(12) 0.0651(17) -0.0114(11) 0.0032(14) -0.0167(12)

loop_
_atom_type_symbol
_atom_type_description
_atom_type_scat_dispersion_real
_atom_type_scat_dispersion_imag
_atom_type_scat_source
C C 0.0033 0.0016 'International Tables Vol C Tables 4.2.6.8 and 6.1.1.4'
H H 0.0000 0.0000 'International Tables Vol C Tables 4.2.6.8 and 6.1.1.4'
Au Au -2.0133 8.8022 'International Tables Vol C Tables 4.2.6.8 and 6.1.1.4'
Cl Cl 0.1484 0.1585 'International Tables Vol C Tables 4.2.6.8 and 6.1.1.4'
F F 0.0171 0.0103 'International Tables Vol C Tables 4.2.6.8 and 6.1.1.4'
N N 0.0061 0.0033 'International Tables Vol C Tables 4.2.6.8 and 6.1.1.4'
P P 0.1023 0.0942 'International Tables Vol C Tables 4.2.6.8 and 6.1.1.4'
Sb Sb -0.5866 1.5461 'International Tables Vol C Tables 4.2.6.8 and 6.1.1.4'

loop_
_geom_angle_atom_site_label_1
_geom_angle_atom_site_label_2
_geom_angle_atom_site_label_3
_geom_angle
_geom_angle_site_symmetry_1
_geom_angle_site_symmetry_3
_geom_angle_publ_flag
P1 Au1 Cl1 177.38(3) . . ?
C14 P1 C8 105.42(15) . . ?
C14 P1 C3 103.17(14) . . ?
C8 P1 C3 105.93(14) . . ?
C14 P1 Au1 115.51(11) . . ?
C8 P1 Au1 109.63(10) . . ?
C3 P1 Au1 116.21(9) . . ?
C1 N1 C2 123.3(3) . . ?
C1 N1 H1N 117.4 . . ?
C2 N1 H1N 117.4 . . ?
N3 C1 N2 123.7(6) . . ?
N3 C1 N1 118.9(4) . . ?
N2A C1 N1 124.3(11) . . ?
N2 C1 N1 117.1(5) . . ?
N2A C1 N3A 116.5(11) . . ?
N1 C1 N3A 118.9(5) . . ?
C7 C2 C3 121.1(3) . . ?
C7 C2 N1 119.4(3) . . ?
C3 C2 N1 119.4(3) . . ?
C4 C3 C2 118.0(3) . . ?
C4 C3 P1 122.6(2) . . ?
C2 C3 P1 119.4(2) . . ?
C5 C4 C3 120.6(3) . . ?
C5 C4 H4 119.7 . . ?
C3 C4 H4 119.7 . . ?
C6 C5 C4 120.6(3) . . ?
C6 C5 H5 119.7 . . ?
C4 C5 H5 119.7 . . ?
C5 C6 C7 119.8(3) . . ?
C5 C6 H6 120.1 . . ?
C7 C6 H6 120.1 . . ?
C2 C7 C6 119.9(3) . . ?
C2 C7 H7 120.1 . . ?
C6 C7 H7 120.1 . . ?
C13 C8 C9 119.4(3) . . ?
C13 C8 P1 119.2(2) . . ?
C9 C8 P1 121.3(3) . . ?
C10 C9 C8 119.7(4) . . ?
C10 C9 H9 120.1 . . ?
C8 C9 H9 120.1 . . ?
C11 C10 C9 120.7(4) . . ?
C11 C10 H10 119.7 . . ?
C9 C10 H10 119.7 . . ?
C10 C11 C12 120.0(4) . . ?
C10 C11 H11 120.0 . . ?
C12 C11 H11 120.0 . . ?
C13 C12 C11 120.3(4) . . ?
C13 C12 H12 119.9 . . ?
C11 C12 H12 119.9 . . ?
C12 C13 C8 119.9(4) . . ?
C12 C13 H13 120.1 . . ?
C8 C13 H13 120.1 . . ?
C19 C14 C15 119.6(3) . . ?
C19 C14 P1 120.7(2) . . ?
C15 C14 P1 119.5(3) . . ?
C16 C15 C14 120.4(3) . . ?
C16 C15 H15 119.8 . . ?
C14 C15 H15 119.8 . . ?
C17 C16 C15 119.3(4) . . ?
C17 C16 H16 120.3 . . ?
C15 C16 H16 120.3 . . ?
C18 C17 C16 120.6(4) . . ?
C18 C17 H17 119.7 . . ?
C16 C17 H17 119.7 . . ?
C17 C18 C19 120.3(4) . . ?
C17 C18 H18 119.8 . . ?
C19 C18 H18 119.8 . . ?
C18 C19 C14 119.7(4) . . ?
C18 C19 H19 120.1 . . ?
C14 C19 H19 120.1 . . ?
C1 N2 C20 126.8(7) . . ?
C1 N2 H2N 116.6 . . ?
C20 N2 H2N 116.6 . . ?
N2 C20 C22 111.5(6) . . ?
N2 C20 C21 107.9(5) . . ?
C22 C20 C21 112.0(5) . . ?
N2 C20 H20 108.5 . . ?
C22 C20 H20 108.5 . . ?
C21 C20 H20 108.5 . . ?
C20 C21 H21A 109.5 . . ?
C20 C21 H21B 109.5 . . ?
H21A C21 H21B 109.5 . . ?
C20 C21 H21C 109.5 . . ?
H21A C21 H21C 109.5 . . ?
H21B C21 H21C 109.5 . . ?
C20 C22 H22A 109.5 . . ?
C20 C22 H22B 109.5 . . ?
H22A C22 H22B 109.5 . . ?
C20 C22 H22C 109.5 . . ?
H22A C22 H22C 109.5 . . ?
H22B C22 H22C 109.5 . . ?
C1 N2A C20A 120.7(17) . . ?
C1 N2A H2NA 119.7 . . ?
C20A N2A H2NA 119.7 . . ?
N2A C20A C22A 111.9(12) . . ?
N2A C20A C21A 107.2(12) . . ?
C22A C20A C21A 111.7(10) . . ?
N2A C20A H20A 108.7 . . ?
C22A C20A H20A 108.7 . . ?
C21A C20A H20A 108.7 . . ?
C20A C21A H21D 109.5 . . ?
C20A C21A H21E 109.5 . . ?
H21D C21A H21E 109.5 . . ?
C20A C21A H21F 109.5 . . ?
H21D C21A H21F 109.5 . . ?
H21E C21A H21F 109.5 . . ?
C20A C22A H22D 109.5 . . ?
C20A C22A H22E 109.5 . . ?
H22D C22A H22E 109.5 . . ?
C20A C22A H22F 109.5 . . ?
H22D C22A H22F 109.5 . . ?
H22E C22A H22F 109.5 . . ?
C1 N3 C23 125.6(6) . . ?
C1 N3 H3N 117.2 . . ?
C23 N3 H3N 117.2 . . ?
C24A C23 N3A 106.3(5) . . ?
C25 C23 N3 102.6(5) . . ?
C24A C23 C25A 120.9(7) . . ?
N3A C23 C25A 115.7(7) . . ?
C25 C23 C24 109.7(5) . . ?
N3 C23 C24 108.5(5) . . ?
C23 C24 H24A 109.5 . . ?
C23 C24 H24B 109.5 . . ?
H24A C24 H24B 109.5 . . ?
C23 C24 H24C 109.5 . . ?
H24A C24 H24C 109.5 . . ?
H24B C24 H24C 109.5 . . ?
C23 C25 H25A 109.5 . . ?
C23 C25 H25B 109.5 . . ?
H25A C25 H25B 109.5 . . ?
C23 C25 H25C 109.5 . . ?
H25A C25 H25C 109.5 . . ?
H25B C25 H25C 109.5 . . ?
C1 N3A C23 120.6(7) . . ?
C1 N3A H3A 119.7 . . ?
C23 N3A H3A 119.7 . . ?
C23 C24A H24D 109.5 . . ?
C23 C24A H24E 109.5 . . ?
H24D C24A H24E 109.5 . . ?
C23 C24A H24F 109.5 . . ?
H24D C24A H24F 109.5 . . ?
H24E C24A H24F 109.5 . . ?
C23 C25A H25D 109.5 . . ?
C23 C25A H25E 109.5 . . ?
H25D C25A H25E 109.5 . . ?
C23 C25A H25F 109.5 . . ?
H25D C25A H25F 109.5 . . ?
H25E C25A H25F 109.5 . . ?
F3 Sb1 F6 92.41(15) . . ?
F3 Sb1 F5 178.40(17) . . ?
F6 Sb1 F5 88.86(16) . . ?
F3 Sb1 F1 89.99(19) . . ?
F6 Sb1 F1 177.43(18) . . ?
F5 Sb1 F1 88.7(2) . . ?
F3 Sb1 F2 89.80(14) . . ?
F6 Sb1 F2 90.47(12) . . ?
F5 Sb1 F2 89.22(14) . . ?
F1 Sb1 F2 88.62(13) . . ?
F3 Sb1 F4 90.89(13) . . ?
F6 Sb1 F4 90.33(12) . . ?
F5 Sb1 F4 90.07(14) . . ?
F1 Sb1 F4 90.55(12) . . ?
F2 Sb1 F4 178.92(13) . . ?

loop_
_geom_bond_atom_site_label_1
_geom_bond_atom_site_label_2
_geom_bond_distance
_geom_bond_site_symmetry_2
_geom_bond_publ_flag
Au1 P1 2.2279(7) . ?
Au1 Cl1 2.2969(7) . ?
P1 C14 1.810(3) . ?
P1 C8 1.811(3) . ?
P1 C3 1.821(3) . ?
N1 C1 1.354(4) . ?
N1 C2 1.435(4) . ?
N1 H1N 0.7829 . ?
C1 N3 1.277(7) . ?
C1 N2A 1.31(2) . ?
C1 N2 1.338(11) . ?
C1 N3A 1.406(9) . ?
C2 C7 1.385(4) . ?
C2 C3 1.399(4) . ?
C3 C4 1.397(4) . ?
C4 C5 1.389(4) . ?
C4 H4 0.9500 . ?
C5 C6 1.375(5) . ?
C5 H5 0.9500 . ?
C6 C7 1.388(5) . ?
C6 H6 0.9500 . ?
C7 H7 0.9500 . ?
C8 C13 1.392(5) . ?
C8 C9 1.396(4) . ?
C9 C10 1.384(6) . ?
C9 H9 0.9500 . ?
C10 C11 1.363(7) . ?
C10 H10 0.9500 . ?
C11 C12 1.392(6) . ?
C11 H11 0.9500 . ?
C12 C13 1.377(6) . ?
C12 H12 0.9500 . ?
C13 H13 0.9500 . ?
C14 C19 1.389(5) . ?
C14 C15 1.398(4) . ?
C15 C16 1.387(5) . ?
C15 H15 0.9500 . ?
C16 C17 1.385(6) . ?
C16 H16 0.9500 . ?
C17 C18 1.380(6) . ?
C17 H17 0.9500 . ?
C18 C19 1.387(5) . ?
C18 H18 0.9500 . ?
C19 H19 0.9500 . ?
N2 C20 1.483(11) . ?
N2 H2N 0.8800 . ?
C20 C22 1.513(8) . ?
C20 C21 1.530(7) . ?
C20 H20 1.0000 . ?
C21 H21A 0.9800 . ?
C21 H21B 0.9800 . ?
C21 H21C 0.9800 . ?
C22 H22A 0.9800 . ?
C22 H22B 0.9800 . ?
C22 H22C 0.9800 . ?
N2A C20A 1.45(3) . ?
N2A H2NA 0.8800 . ?
C20A C22A 1.502(18) . ?
C20A C21A 1.533(15) . ?
C20A H20A 1.0000 . ?
C21A H21D 0.9800 . ?
C21A H21E 0.9800 . ?
C21A H21F 0.9800 . ?
C22A H22D 0.9800 . ?
C22A H22E 0.9800 . ?
C22A H22F 0.9800 . ?
N3 C23 1.526(8) . ?
N3 H3N 0.8800 . ?
C23 C24A 1.442(10) . ?
C23 C25 1.465(9) . ?
C23 N3A 1.466(10) . ?
C23 C25A 1.546(15) . ?
C23 C24 1.552(8) . ?
C24 H24A 0.9800 . ?
C24 H24B 0.9800 . ?
C24 H24C 0.9800 . ?
C25 H25A 0.9800 . ?
C25 H25B 0.9800 . ?
C25 H25C 0.9800 . ?
N3A H3A 0.8800 . ?
C24A H24D 0.9800 . ?
C24A H24E 0.9800 . ?
C24A H24F 0.9800 . ?
C25A H25D 0.9800 . ?
C25A H25E 0.9800 . ?
C25A H25F 0.9800 . ?
Sb1 F3 1.838(3) . ?
Sb1 F6 1.852(2) . ?
Sb1 F5 1.867(3) . ?
Sb1 F1 1.868(3) . ?
Sb1 F2 1.870(2) . ?
Sb1 F4 1.876(2) . ?
